data_7161036
loop_
_publ_author_name
'Mishra, Soumya'
'Giri, Monalisa'
'Mishra, Vipin Kumar'
'Guchhait, Tapas'

_publ_section_title
;
 New core-expanded calix[4]pyrroles and N-donor-extended dipyrromethanes:
 syntheses, anion binding and conformational studies.
;
_journal_issue 3
_journal_name_full 'Organic &amp; biomolecular chemistry'
_journal_page_first 708
_journal_page_last 719
_journal_paper_doi 10.1039/d5ob01716e
_journal_volume 24
_journal_year 2026
_chemical_formula_moiety 'F6 Si, C38 H44 N6'
_chemical_formula_sum 'C38 H44 F6 N6 Si'
_chemical_formula_weight 726.88
_chemical_name_systematic 'Hexafluorosilicate complex'
_space_group_crystal_system monoclinic
_space_group_IT_number 15
_space_group_name_Hall '-C 2yc'
_space_group_name_H-M_alt 'C 1 2/c 1'
_atom_sites_solution_hydrogens geom
_atom_sites_solution_primary dual
_audit_creation_date 2025-09-20
_audit_creation_method
;
Olex2 1.5
(compiled 2025.07.13 svn.rb7424aed for OlexSys, GUI svn.r7314)
;
_audit_update_record
;
2025-09-20 deposited with the CCDC.	2025-12-17 downloaded from the CCDC.
;
_cell_angle_alpha 90
_cell_angle_beta 92.612(6)
_cell_angle_gamma 90
_cell_formula_units_Z 8
_cell_length_a 27.435(6)
_cell_length_b 11.819(2)
_cell_length_c 23.602(4)
_cell_measurement_reflns_used 96550
_cell_measurement_temperature 293
_cell_measurement_theta_max 27.56
_cell_measurement_theta_min 1.876
_cell_volume 7645(2)
_computing_molecular_graphics 'Olex2 1.5 (Dolomanov et al., 2009)'
_computing_publication_material 'Olex2 1.5 (Dolomanov et al., 2009)'
_computing_structure_refinement 'SHELXL 2019/3 (Sheldrick, 2015)'
_computing_structure_solution 'SHELXT 2018/2 (Sheldrick, 2018)'
_diffrn_ambient_temperature 293
_diffrn_detector 'CCD area detector'
_diffrn_detector_type 'Bruker SMART CCD 6000 area detector'
_diffrn_measured_fraction_theta_full 0.999
_diffrn_measured_fraction_theta_max 0.992
_diffrn_measurement_device 'three-circle diffractometer'
_diffrn_measurement_device_type 'Bruker P4'
_diffrn_measurement_method '\w scans'
_diffrn_radiation_monochromator graphite
_diffrn_radiation_probe x-ray
_diffrn_radiation_type MoK\a
_diffrn_radiation_wavelength 0.71073
_diffrn_reflns_av_R_equivalents 0.1020
_diffrn_reflns_av_unetI/netI 0.0467
_diffrn_reflns_Laue_measured_fraction_full 0.999
_diffrn_reflns_Laue_measured_fraction_max 0.992
_diffrn_reflns_limit_h_max 35
_diffrn_reflns_limit_h_min -35
_diffrn_reflns_limit_k_max 15
_diffrn_reflns_limit_k_min -15
_diffrn_reflns_limit_l_max 29
_diffrn_reflns_limit_l_min -30
_diffrn_reflns_number 96550
_diffrn_reflns_point_group_measured_fraction_full 0.999
_diffrn_reflns_point_group_measured_fraction_max 0.992
_diffrn_reflns_theta_full 25.242
_diffrn_reflns_theta_max 27.560
_diffrn_reflns_theta_min 1.876
_diffrn_source_current 1.4
_diffrn_source_power 0.07
_diffrn_source_target Mo
_diffrn_source_voltage 50.0
_exptl_absorpt_coefficient_mu 0.126
_exptl_absorpt_correction_T_max 0.7456
_exptl_absorpt_correction_T_min 0.6000
_exptl_absorpt_correction_type multi-scan
_exptl_absorpt_process_details
;
SADABS-2016/2 (Bruker,2016/2) was used for absorption correction.
wR2(int) was 0.1208 before and 0.0858 after correction.
The Ratio of minimum to maximum transmission is 0.8047.
The \l/2 correction factor is Not present.
;
_exptl_crystal_colour colourless
_exptl_crystal_colour_primary colourless
_exptl_crystal_density_diffrn 1.263
_exptl_crystal_description block
_exptl_crystal_F_000 3056
_exptl_crystal_preparation 'Mixing receptor and H2SiF6 in ethyl acetate and methanol mixture'
_exptl_crystal_recrystallization_method 'Slow evaporation'
_exptl_crystal_size_max 0.11
_exptl_crystal_size_mid 0.09
_exptl_crystal_size_min 0.08
_refine_diff_density_max 0.157
_refine_diff_density_min -0.280
_refine_diff_density_rms 0.043
_refine_ls_extinction_method none
_refine_ls_goodness_of_fit_ref 1.026
_refine_ls_hydrogen_treatment constr
_refine_ls_matrix_type full
_refine_ls_number_parameters 501
_refine_ls_number_reflns 8775
_refine_ls_number_restraints 4
_refine_ls_restrained_S_all 1.026
_refine_ls_R_factor_all 0.0963
_refine_ls_R_factor_gt 0.0471
_refine_ls_shift/su_max 0.001
_refine_ls_shift/su_mean 0.000
_refine_ls_structure_factor_coef Fsqd
_refine_ls_weighting_details 'w=1/[\s^2^(Fo^2^)+(0.0473P)^2^+5.9313P] where P=(Fo^2^+2Fc^2^)/3'
_refine_ls_weighting_scheme calc
_refine_ls_wR_factor_gt 0.1073
_refine_ls_wR_factor_ref 0.1346
_reflns_Friedel_coverage 0.000
_reflns_number_gt 5448
_reflns_number_total 8775
_reflns_threshold_expression 'I > 2\s(I)'
_cod_data_source_file d5ob01716e2.cif
_cod_data_source_block smsilicate
_cod_original_cell_volume 7645(3)
_cod_database_code 7161036
_shelx_shelxl_version_number 2019/3
_shelx_space_group_comment
;
The symmetry employed for this shelxl refinement is uniquely defined
by the following loop, which should always be used as a source of
symmetry information in preference to the above space-group names.
They are only intended as comments.
;
_olex2_refinement_description
;
1. Fixed Uiso
 At 1.2 times of:
  All C(H) groups, All C(H,H) groups, All N(H) groups
 At 1.5 times of:
  All C(H,H,H) groups
2. Restrained distances
 Si1-F4 \\sim Si1-F4A
 with sigma of 0.02
 Si1-F3 \\sim Si1-F3A
 with sigma of 0.02
 Si1-F2 \\sim Si1-F2A
 with sigma of 0.02
 Si1-F5 \\sim Si1-F5A
 with sigma of 0.02
3. Others
 Sof(F4A)=Sof(F3A)=Sof(F2A)=Sof(F5A)=1-FVAR(1)
 Sof(F4)=Sof(F3)=Sof(F2)=Sof(F5)=FVAR(1)
4.a Ternary CH refined with riding coordinates:
 N3(H3), N6(H6)
4.b Secondary CH2 refined with riding coordinates:
 C19(H19A,H19B), C17(H17A,H17B), C38(H38A,H38B), C36(H36A,H36B)
4.c Aromatic/amide H refined with riding coordinates:
 N4(H4), N2(H2), N1(H1), N5(H5), C22(H22), C33(H33), C14(H14), C21(H21),
 C34(H34), C15(H15), C27(H27), C12(H12), C8(H8), C28(H28), C2(H2A), C3(H3A),
 C31(H31), C11(H11), C29(H29), C30(H30), C10(H10), C9(H9)
4.d Idealised Me refined as rotating group:
 C25(H25A,H25B,H25C), C6(H6A,H6B,H6C), C37(H37A,H37B,H37C), C18(H18A,H18B,H18C)
;
_olex2_submission_original_sample_id SMSiF6
_olex2_submission_special_instructions 'No special instructions were received'

loop_
_space_group_symop_operation_xyz
'x, y, z'
'-x, y, -z+1/2'
'x+1/2, y+1/2, z'
'-x+1/2, y+1/2, -z+1/2'
'-x, -y, -z'
'x, -y, z-1/2'
'-x+1/2, -y+1/2, -z'
'x+1/2, -y+1/2, z-1/2'

loop_
_atom_site_label
_atom_site_type_symbol
_atom_site_fract_x
_atom_site_fract_y
_atom_site_fract_z
_atom_site_U_iso_or_equiv
_atom_site_adp_type
_atom_site_occupancy
_atom_site_site_symmetry_order
_atom_site_calc_flag
_atom_site_refinement_flags_posn
_atom_site_refinement_flags_adp
_atom_site_refinement_flags_occupancy
_atom_site_disorder_assembly
_atom_site_disorder_group
Si1 Si 0.75441(2) 0.33770(5) 0.37319(2) 0.03984(15) Uani 1 1 d D . . . .
F1 F 0.73772(4) 0.47699(9) 0.38817(5) 0.0514(3) Uani 1 1 d . . . . .
F6 F 0.76979(4) 0.20616(9) 0.35972(5) 0.0508(3) Uani 1 1 d . . . . .
F4 F 0.74891(11) 0.31171(15) 0.44192(7) 0.0606(11) Uani 0.786(8) 1 d D . P A 1
N3 N 0.71983(6) 0.49283(13) 0.51030(7) 0.0409(4) Uani 1 1 d . . . . .
H3 H 0.727013 0.473330 0.471192 0.049 Uiso 1 1 calc R U . . .
F3 F 0.81238(6) 0.37661(15) 0.38681(11) 0.0619(11) Uani 0.786(8) 1 d D . P A 1
N4 N 0.83215(6) 0.52004(14) 0.48558(7) 0.0452(4) Uani 1 1 d . . . . .
H4 H 0.823341 0.476035 0.457959 0.054 Uiso 1 1 calc R U . . .
N2 N 0.62507(6) 0.40902(14) 0.43693(7) 0.0455(4) Uani 1 1 d . . . . .
H2 H 0.646249 0.372637 0.418272 0.055 Uiso 1 1 calc R U . . .
N1 N 0.63546(6) 0.47935(15) 0.30415(7) 0.0501(4) Uani 1 1 d . . . . .
H1 H 0.654671 0.429482 0.319536 0.060 Uiso 1 1 calc R U . . .
F2 F 0.75866(11) 0.37670(17) 0.30579(7) 0.0682(11) Uani 0.786(8) 1 d D . P A 1
F5 F 0.69491(6) 0.30856(16) 0.36091(11) 0.0639(11) Uani 0.786(8) 1 d D . P A 1
N6 N 0.73457(6) 0.61817(15) 0.29271(7) 0.0485(4) Uani 1 1 d . . . . .
H6 H 0.736161 0.564379 0.324343 0.058 Uiso 1 1 calc R U . . .
N5 N 0.84328(6) 0.59714(15) 0.35456(7) 0.0494(4) Uani 1 1 d . . . . .
H5 H 0.836241 0.526689 0.358199 0.059 Uiso 1 1 calc R U . . .
C16 C 0.63178(8) 0.44389(17) 0.49213(8) 0.0451(5) Uani 1 1 d . . . . .
C23 C 0.87250(7) 0.58991(17) 0.48662(9) 0.0452(5) Uani 1 1 d . . . . .
C332 C 0.87748(7) 0.65475(18) 0.38772(9) 0.0477(5) Uani 1 1 d . . . . .
C20 C 0.80821(8) 0.53099(18) 0.53492(8) 0.0461(5) Uani 1 1 d . . . . .
C13 C 0.57955(7) 0.44066(18) 0.41568(9) 0.0479(5) Uani 1 1 d . . . . .
C19 C 0.76459(7) 0.46292(18) 0.54720(8) 0.0466(5) Uani 1 1 d . . . . .
H19A H 0.757227 0.473594 0.586648 0.056 Uiso 1 1 calc R U . . .
H19B H 0.772078 0.383511 0.541913 0.056 Uiso 1 1 calc R U . . .
C24 C 0.90540(7) 0.59783(18) 0.43707(9) 0.0475(5) Uani 1 1 d . . . . .
C17 C 0.67714(7) 0.41987(18) 0.52649(8) 0.0466(5) Uani 1 1 d . . . . .
H17A H 0.685703 0.340876 0.521886 0.056 Uiso 1 1 calc R U . . .
H17B H 0.671140 0.432171 0.566203 0.056 Uiso 1 1 calc R U . . .
C5 C 0.56152(7) 0.4131(2) 0.35549(9) 0.0513(5) Uani 1 1 d . . . . .
C26 C 0.92534(8) 0.48170(19) 0.41982(9) 0.0501(5) Uani 1 1 d . . . . .
C7 C 0.56979(7) 0.2880(2) 0.34161(9) 0.0519(5) Uani 1 1 d . . . . .
C4 C 0.58678(8) 0.4902(2) 0.31437(9) 0.0555(6) Uani 1 1 d . . . . .
C38 C 0.69953(8) 0.5705(2) 0.24711(9) 0.0574(6) Uani 1 1 d . . . . .
H38A H 0.699483 0.619505 0.214131 0.069 Uiso 1 1 calc R U . . .
H38B H 0.711052 0.496648 0.235807 0.069 Uiso 1 1 calc R U . . .
C22 C 0.87340(9) 0.6457(2) 0.53721(10) 0.0589(6) Uani 1 1 d . . . . .
H22 H 0.896424 0.699049 0.549591 0.071 Uiso 1 1 calc R U . . .
C33 C 0.87805(8) 0.76370(19) 0.36816(10) 0.0564(6) Uani 1 1 d . . . . .
H33 H 0.898026 0.821677 0.382325 0.068 Uiso 1 1 calc R U . . .
C35 C 0.82197(8) 0.66875(19) 0.31470(9) 0.0506(5) Uani 1 1 d . . . . .
C1 C 0.64905(8) 0.5596(2) 0.26583(9) 0.0587(6) Uani 1 1 d . . . . .
C14 C 0.55754(9) 0.4972(2) 0.45803(10) 0.0588(6) Uani 1 1 d . . . . .
H14 H 0.526477 0.528823 0.455695 0.071 Uiso 1 1 calc R U . . .
C21 C 0.83326(9) 0.6083(2) 0.56748(10) 0.0595(6) Uani 1 1 d . . . . .
H21 H 0.825310 0.632378 0.603426 0.071 Uiso 1 1 calc R U . . .
C34 C 0.84317(9) 0.7726(2) 0.32293(10) 0.0604(6) Uani 1 1 d . . . . .
H34 H 0.835765 0.837767 0.302181 0.072 Uiso 1 1 calc R U . . .
C36 C 0.78547(8) 0.6286(2) 0.27067(9) 0.0552(6) Uani 1 1 d . . . . .
H36A H 0.795615 0.555465 0.256765 0.066 Uiso 1 1 calc R U . . .
H36B H 0.784632 0.681031 0.239011 0.066 Uiso 1 1 calc R U . . .
C15 C 0.59009(8) 0.4992(2) 0.50579(10) 0.0585(6) Uani 1 1 d . . . . .
H15 H 0.584295 0.532288 0.540588 0.070 Uiso 1 1 calc R U . . .
C27 C 0.92541(9) 0.3882(2) 0.45501(11) 0.0617(6) Uani 1 1 d . . . . .
H27 H 0.911300 0.393571 0.490001 0.074 Uiso 1 1 calc R U . . .
C12 C 0.56941(9) 0.2049(2) 0.38324(10) 0.0621(6) Uani 1 1 d . . . . .
H12 H 0.566273 0.226206 0.420830 0.075 Uiso 1 1 calc R U . . .
C25 C 0.94991(8) 0.6721(2) 0.45507(11) 0.0645(6) Uani 1 1 d . . . . .
H25A H 0.938830 0.744668 0.467421 0.097 Uiso 1 1 calc R U . . .
H25B H 0.970257 0.681756 0.423396 0.097 Uiso 1 1 calc R U . . .
H25C H 0.968260 0.635857 0.485564 0.097 Uiso 1 1 calc R U . . .
C6 C 0.50595(8) 0.4349(2) 0.34989(11) 0.0697(7) Uani 1 1 d . . . . .
H6A H 0.489671 0.387350 0.376039 0.105 Uiso 1 1 calc R U . . .
H6B H 0.494199 0.418131 0.311886 0.105 Uiso 1 1 calc R U . . .
H6C H 0.499465 0.512829 0.358270 0.105 Uiso 1 1 calc R U . . .
C37 C 0.71681(10) 0.7275(2) 0.31460(13) 0.0792(8) Uani 1 1 d . . . . .
H37A H 0.713573 0.781053 0.284059 0.119 Uiso 1 1 calc R U . . .
H37B H 0.739689 0.755805 0.343168 0.119 Uiso 1 1 calc R U . . .
H37C H 0.685668 0.716599 0.330747 0.119 Uiso 1 1 calc R U . . .
C18 C 0.70799(9) 0.61566(19) 0.51106(13) 0.0737(8) Uani 1 1 d . . . . .
H18A H 0.700489 0.637808 0.548811 0.110 Uiso 1 1 calc R U . . .
H18B H 0.680347 0.630163 0.485696 0.110 Uiso 1 1 calc R U . . .
H18C H 0.735507 0.658274 0.499156 0.110 Uiso 1 1 calc R U . . .
C8 C 0.57435(11) 0.2525(3) 0.28637(11) 0.0795(8) Uani 1 1 d . . . . .
H8 H 0.574302 0.305539 0.257276 0.095 Uiso 1 1 calc R U . . .
C28 C 0.94599(11) 0.2872(2) 0.43928(14) 0.0829(8) Uani 1 1 d . . . . .
H28 H 0.945523 0.225456 0.463672 0.099 Uiso 1 1 calc R U . . .
C2 C 0.60846(10) 0.6222(3) 0.25209(12) 0.0856(9) Uani 1 1 d . . . . .
H2A H 0.606803 0.682900 0.227027 0.103 Uiso 1 1 calc R U . . .
C3 C 0.56943(10) 0.5790(3) 0.28241(12) 0.0813(9) Uani 1 1 d . . . . .
H3A H 0.537582 0.606130 0.280903 0.098 Uiso 1 1 calc R U . . .
C31 C 0.94733(11) 0.4695(3) 0.36866(12) 0.0827(9) Uani 1 1 d . . . . .
H31 H 0.948179 0.530772 0.344026 0.099 Uiso 1 1 calc R U . . .
C11 C 0.57356(11) 0.0919(3) 0.37032(14) 0.0854(9) Uani 1 1 d . . . . .
H11 H 0.572833 0.038104 0.399018 0.102 Uiso 1 1 calc R U . . .
C29 C 0.96697(13) 0.2770(3) 0.38835(17) 0.1017(11) Uani 1 1 d . . . . .
H29 H 0.980422 0.208475 0.377629 0.122 Uiso 1 1 calc R U . . .
C30 C 0.96802(14) 0.3684(3) 0.35333(15) 0.1090(12) Uani 1 1 d . . . . .
H30 H 0.982830 0.362589 0.318780 0.131 Uiso 1 1 calc R U . . .
C10 C 0.57871(13) 0.0586(3) 0.31590(17) 0.1037(11) Uani 1 1 d . . . . .
H10 H 0.582015 -0.017733 0.307275 0.124 Uiso 1 1 calc R U . . .
C9 C 0.57900(13) 0.1382(3) 0.27381(15) 0.1043(12) Uani 1 1 d . . . . .
H9 H 0.582338 0.115627 0.236439 0.125 Uiso 1 1 calc R U . . .
F4A F 0.7894(5) 0.3343(6) 0.4316(4) 0.090(7) Uani 0.214(8) 1 d D . P A 2
F3A F 0.7997(4) 0.3855(6) 0.3369(5) 0.095(7) Uani 0.214(8) 1 d D . P A 2
F2A F 0.7191(5) 0.3447(8) 0.3156(4) 0.102(8) Uani 0.214(8) 1 d D . P A 2
F5A F 0.7097(4) 0.2938(6) 0.4117(5) 0.101(8) Uani 0.214(8) 1 d D . P A 2

loop_
_atom_site_aniso_label
_atom_site_aniso_U_11
_atom_site_aniso_U_22
_atom_site_aniso_U_33
_atom_site_aniso_U_23
_atom_site_aniso_U_13
_atom_site_aniso_U_12
Si1 0.0498(3) 0.0352(3) 0.0350(3) -0.0010(2) 0.0067(2) -0.0019(2)
F1 0.0686(8) 0.0359(6) 0.0501(6) 0.0017(5) 0.0081(6) 0.0035(6)
F6 0.0677(8) 0.0404(7) 0.0453(6) -0.0075(5) 0.0134(6) 0.0018(6)
F4 0.103(3) 0.0432(10) 0.0367(9) 0.0017(7) 0.0160(11) 0.0090(13)
N3 0.0463(10) 0.0354(9) 0.0415(8) 0.0011(7) 0.0066(7) -0.0020(7)
F3 0.0497(10) 0.0494(11) 0.086(3) -0.0096(12) -0.0002(10) -0.0043(8)
N4 0.0480(10) 0.0442(10) 0.0434(9) -0.0047(7) 0.0031(7) -0.0096(8)
N2 0.0401(10) 0.0522(10) 0.0446(9) -0.0037(8) 0.0067(7) 0.0007(8)
N1 0.0446(10) 0.0591(11) 0.0466(9) 0.0146(8) 0.0008(8) -0.0046(8)
F2 0.106(3) 0.0611(12) 0.0382(9) 0.0068(8) 0.0148(13) 0.0008(13)
F5 0.0489(11) 0.0540(11) 0.089(3) -0.0090(12) 0.0018(10) -0.0063(8)
N6 0.0498(11) 0.0522(11) 0.0437(9) 0.0107(8) 0.0038(8) -0.0068(8)
N5 0.0486(10) 0.0425(10) 0.0568(10) 0.0122(8) 0.0005(8) -0.0090(8)
C16 0.0460(12) 0.0440(12) 0.0460(11) -0.0012(9) 0.0087(9) -0.0057(9)
C23 0.0408(11) 0.0419(11) 0.0526(12) 0.0009(9) -0.0022(9) -0.0050(9)
C332 0.0396(11) 0.0448(12) 0.0587(12) 0.0052(10) 0.0023(9) -0.0067(9)
C20 0.0475(12) 0.0482(12) 0.0428(11) -0.0043(9) 0.0028(9) -0.0002(10)
C13 0.0403(12) 0.0496(13) 0.0542(12) 0.0054(10) 0.0055(9) -0.0001(9)
C19 0.0499(12) 0.0494(12) 0.0405(10) 0.0006(9) 0.0035(9) -0.0004(10)
C24 0.0393(11) 0.0463(12) 0.0567(12) 0.0052(10) -0.0004(9) -0.0061(9)
C17 0.0517(13) 0.0462(12) 0.0424(10) 0.0023(9) 0.0079(9) -0.0080(10)
C5 0.0380(11) 0.0627(14) 0.0533(12) 0.0073(10) 0.0029(9) -0.0044(10)
C26 0.0415(12) 0.0512(13) 0.0575(13) 0.0040(10) -0.0002(10) -0.0021(10)
C7 0.0373(11) 0.0681(15) 0.0504(12) 0.0002(11) 0.0039(9) -0.0121(10)
C4 0.0415(12) 0.0676(15) 0.0568(13) 0.0132(11) -0.0033(10) -0.0044(11)
C38 0.0612(14) 0.0704(16) 0.0401(11) 0.0120(10) -0.0024(10) -0.0182(12)
C22 0.0535(14) 0.0526(14) 0.0700(15) -0.0159(11) -0.0039(11) -0.0101(11)
C33 0.0539(14) 0.0432(12) 0.0721(15) 0.0094(11) 0.0030(11) -0.0116(10)
C35 0.0465(12) 0.0529(13) 0.0526(12) 0.0164(10) 0.0037(10) -0.0040(10)
C1 0.0526(14) 0.0723(16) 0.0506(12) 0.0220(11) -0.0041(10) -0.0145(12)
C14 0.0498(13) 0.0602(15) 0.0669(14) -0.0016(12) 0.0103(11) 0.0104(11)
C21 0.0591(15) 0.0648(15) 0.0548(13) -0.0203(11) 0.0047(11) -0.0043(12)
C34 0.0597(15) 0.0479(13) 0.0736(15) 0.0229(12) 0.0040(12) -0.0038(11)
C36 0.0521(13) 0.0648(15) 0.0492(12) 0.0168(11) 0.0065(10) -0.0040(11)
C15 0.0574(14) 0.0586(15) 0.0605(14) -0.0140(11) 0.0140(11) 0.0013(11)
C27 0.0605(15) 0.0552(15) 0.0689(15) 0.0058(12) -0.0013(12) 0.0055(12)
C12 0.0651(16) 0.0640(16) 0.0576(14) 0.0004(12) 0.0062(11) -0.0104(12)
C25 0.0490(14) 0.0630(16) 0.0810(17) 0.0037(13) -0.0029(12) -0.0153(12)
C6 0.0404(13) 0.089(2) 0.0792(17) 0.0122(14) 0.0010(12) -0.0008(13)
C37 0.0648(17) 0.0694(18) 0.104(2) -0.0182(16) 0.0131(15) 0.0010(14)
C18 0.0596(16) 0.0355(13) 0.126(2) 0.0045(14) 0.0039(15) -0.0015(11)
C8 0.093(2) 0.090(2) 0.0563(15) -0.0054(14) 0.0114(14) -0.0281(17)
C28 0.084(2) 0.0566(17) 0.107(2) 0.0107(16) 0.0011(18) 0.0086(15)
C2 0.0643(17) 0.098(2) 0.092(2) 0.0560(17) -0.0162(15) -0.0081(16)
C3 0.0487(15) 0.097(2) 0.097(2) 0.0429(17) -0.0108(14) -0.0012(14)
C31 0.095(2) 0.079(2) 0.0756(18) 0.0133(15) 0.0242(16) 0.0200(17)
C11 0.100(2) 0.0632(18) 0.094(2) 0.0001(16) 0.0115(18) -0.0110(16)
C29 0.116(3) 0.066(2) 0.124(3) -0.015(2) 0.014(2) 0.0266(19)
C30 0.132(3) 0.103(3) 0.095(2) -0.011(2) 0.038(2) 0.037(2)
C10 0.115(3) 0.077(2) 0.121(3) -0.031(2) 0.031(2) -0.023(2)
C9 0.124(3) 0.108(3) 0.084(2) -0.036(2) 0.030(2) -0.039(2)
F4A 0.132(13) 0.045(4) 0.086(8) -0.010(5) -0.059(9) 0.014(6)
F3A 0.095(9) 0.054(4) 0.140(16) 0.006(5) 0.068(11) -0.016(4)
F2A 0.144(14) 0.073(6) 0.084(9) -0.034(6) -0.062(10) 0.043(8)
F5A 0.112(11) 0.049(4) 0.151(17) 0.020(6) 0.097(13) 0.017(5)

loop_
_atom_type_symbol
_atom_type_description
_atom_type_scat_dispersion_real
_atom_type_scat_dispersion_imag
_atom_type_scat_source
C C 0.0033 0.0016 'International Tables Vol C Tables 4.2.6.8 and 6.1.1.4'
H H 0.0000 0.0000 'International Tables Vol C Tables 4.2.6.8 and 6.1.1.4'
F F 0.0171 0.0103 'International Tables Vol C Tables 4.2.6.8 and 6.1.1.4'
N N 0.0061 0.0033 'International Tables Vol C Tables 4.2.6.8 and 6.1.1.4'
Si Si 0.0817 0.0704 'International Tables Vol C Tables 4.2.6.8 and 6.1.1.4'

loop_
_geom_angle_atom_site_label_1
_geom_angle_atom_site_label_2
_geom_angle_atom_site_label_3
_geom_angle
_geom_angle_site_symmetry_1
_geom_angle_site_symmetry_3
_geom_angle_publ_flag
F6 Si1 F1 179.36(7) . . ?
F6 Si1 F4 92.83(7) . . ?
F6 Si1 F3 92.69(8) . . ?
F6 Si1 F2 92.70(8) . . ?
F6 Si1 F5 91.65(8) . . ?
F4 Si1 F1 86.59(7) . . ?
F4 Si1 F3 89.49(13) . . ?
F4 Si1 F2 174.46(10) . . ?
F4 Si1 F5 89.98(13) . . ?
F3 Si1 F1 87.58(8) . . ?
F3 Si1 F5 175.65(9) . . ?
F2 Si1 F1 87.87(8) . . ?
F2 Si1 F3 90.01(13) . . ?
F2 Si1 F5 90.10(13) . . ?
F5 Si1 F1 88.08(8) . . ?
F4A Si1 F1 90.1(3) . . ?
F4A Si1 F6 89.6(3) . . ?
F3A Si1 F1 89.6(3) . . ?
F3A Si1 F6 91.0(3) . . ?
F3A Si1 F4A 91.1(6) . . ?
F3A Si1 F5A 177.5(6) . . ?
F2A Si1 F1 88.3(3) . . ?
F2A Si1 F6 92.0(3) . . ?
F2A Si1 F4A 178.4(4) . . ?
F2A Si1 F3A 89.0(7) . . ?
F2A Si1 F5A 92.7(7) . . ?
F5A Si1 F1 88.7(3) . . ?
F5A Si1 F6 90.7(3) . . ?
F5A Si1 F4A 87.1(6) . . ?
C19 N3 H3 107.1 . . ?
C19 N3 C17 109.73(15) . . ?
C17 N3 H3 107.1 . . ?
C18 N3 H3 107.1 . . ?
C18 N3 C19 113.11(17) . . ?
C18 N3 C17 112.33(17) . . ?
C23 N4 H4 124.9 . . ?
C20 N4 H4 124.9 . . ?
C20 N4 C23 110.11(17) . . ?
C16 N2 H2 124.9 . . ?
C16 N2 C13 110.17(17) . . ?
C13 N2 H2 124.9 . . ?
C4 N1 H1 124.9 . . ?
C1 N1 H1 124.9 . . ?
C1 N1 C4 110.28(18) . . ?
C38 N6 H6 107.7 . . ?
C36 N6 H6 107.7 . . ?
C36 N6 C38 110.48(16) . . ?
C37 N6 H6 107.7 . . ?
C37 N6 C38 111.28(19) . . ?
C37 N6 C36 111.76(18) . . ?
C332 N5 H5 125.0 . . ?
C332 N5 C35 110.03(18) . . ?
C35 N5 H5 125.0 . . ?
N2 C16 C17 122.38(18) . . ?
C15 C16 N2 106.86(19) . . ?
C15 C16 C17 130.8(2) . . ?
N4 C23 C24 121.97(18) . . ?
C22 C23 N4 106.71(18) . . ?
C22 C23 C24 131.28(19) . . ?
N5 C332 C24 121.58(18) . . ?
C33 C332 N5 106.97(19) . . ?
C33 C332 C24 131.4(2) . . ?
N4 C20 C19 122.56(18) . . ?
C21 C20 N4 107.13(19) . . ?
C21 C20 C19 130.25(19) . . ?
N2 C13 C5 122.29(18) . . ?
C14 C13 N2 106.88(19) . . ?
C14 C13 C5 130.8(2) . . ?
N3 C19 H19A 108.8 . . ?
N3 C19 H19B 108.8 . . ?
C20 C19 N3 113.69(16) . . ?
C20 C19 H19A 108.8 . . ?
C20 C19 H19B 108.8 . . ?
H19A C19 H19B 107.7 . . ?
C23 C24 C332 108.79(17) . . ?
C23 C24 C26 112.41(17) . . ?
C23 C24 C25 108.30(18) . . ?
C332 C24 C26 111.37(17) . . ?
C332 C24 C25 108.84(18) . . ?
C26 C24 C25 107.02(18) . . ?
N3 C17 H17A 109.0 . . ?
N3 C17 H17B 109.0 . . ?
C16 C17 N3 113.08(16) . . ?
C16 C17 H17A 109.0 . . ?
C16 C17 H17B 109.0 . . ?
H17A C17 H17B 107.8 . . ?
C13 C5 C7 111.18(18) . . ?
C13 C5 C4 109.31(18) . . ?
C13 C5 C6 108.80(18) . . ?
C7 C5 C6 107.28(19) . . ?
C4 C5 C7 111.40(18) . . ?
C4 C5 C6 108.79(19) . . ?
C27 C26 C24 123.0(2) . . ?
C31 C26 C24 119.9(2) . . ?
C31 C26 C27 116.9(2) . . ?
C12 C7 C5 121.6(2) . . ?
C8 C7 C5 121.0(2) . . ?
C8 C7 C12 117.2(2) . . ?
N1 C4 C5 122.09(19) . . ?
C3 C4 N1 107.0(2) . . ?
C3 C4 C5 130.9(2) . . ?
N6 C38 H38A 109.0 . . ?
N6 C38 H38B 109.0 . . ?
H38A C38 H38B 107.8 . . ?
C1 C38 N6 113.07(18) . . ?
C1 C38 H38A 109.0 . . ?
C1 C38 H38B 109.0 . . ?
C23 C22 H22 126.0 . . ?
C23 C22 C21 107.98(19) . . ?
C21 C22 H22 126.0 . . ?
C332 C33 H33 126.0 . . ?
C332 C33 C34 108.0(2) . . ?
C34 C33 H33 126.0 . . ?
N5 C35 C36 122.2(2) . . ?
C34 C35 N5 106.87(19) . . ?
C34 C35 C36 130.8(2) . . ?
N1 C1 C38 122.9(2) . . ?
C2 C1 N1 106.7(2) . . ?
C2 C1 C38 130.4(2) . . ?
C13 C14 H14 126.0 . . ?
C13 C14 C15 108.0(2) . . ?
C15 C14 H14 126.0 . . ?
C20 C21 C22 108.1(2) . . ?
C20 C21 H21 126.0 . . ?
C22 C21 H21 126.0 . . ?
C33 C34 H34 125.9 . . ?
C35 C34 C33 108.1(2) . . ?
C35 C34 H34 125.9 . . ?
N6 C36 H36A 109.0 . . ?
N6 C36 H36B 109.0 . . ?
C35 C36 N6 112.77(18) . . ?
C35 C36 H36A 109.0 . . ?
C35 C36 H36B 109.0 . . ?
H36A C36 H36B 107.8 . . ?
C16 C15 C14 108.1(2) . . ?
C16 C15 H15 126.0 . . ?
C14 C15 H15 126.0 . . ?
C26 C27 H27 119.3 . . ?
C28 C27 C26 121.3(3) . . ?
C28 C27 H27 119.3 . . ?
C7 C12 H12 119.1 . . ?
C11 C12 C7 121.7(2) . . ?
C11 C12 H12 119.1 . . ?
C24 C25 H25A 109.5 . . ?
C24 C25 H25B 109.5 . . ?
C24 C25 H25C 109.5 . . ?
H25A C25 H25B 109.5 . . ?
H25A C25 H25C 109.5 . . ?
H25B C25 H25C 109.5 . . ?
C5 C6 H6A 109.5 . . ?
C5 C6 H6B 109.5 . . ?
C5 C6 H6C 109.5 . . ?
H6A C6 H6B 109.5 . . ?
H6A C6 H6C 109.5 . . ?
H6B C6 H6C 109.5 . . ?
N6 C37 H37A 109.5 . . ?
N6 C37 H37B 109.5 . . ?
N6 C37 H37C 109.5 . . ?
H37A C37 H37B 109.5 . . ?
H37A C37 H37C 109.5 . . ?
H37B C37 H37C 109.5 . . ?
N3 C18 H18A 109.5 . . ?
N3 C18 H18B 109.5 . . ?
N3 C18 H18C 109.5 . . ?
H18A C18 H18B 109.5 . . ?
H18A C18 H18C 109.5 . . ?
H18B C18 H18C 109.5 . . ?
C7 C8 H8 119.7 . . ?
C7 C8 C9 120.7(3) . . ?
C9 C8 H8 119.7 . . ?
C27 C28 H28 119.7 . . ?
C29 C28 C27 120.6(3) . . ?
C29 C28 H28 119.7 . . ?
C1 C2 H2A 125.9 . . ?
C1 C2 C3 108.3(2) . . ?
C3 C2 H2A 125.9 . . ?
C4 C3 C2 107.8(2) . . ?
C4 C3 H3A 126.1 . . ?
C2 C3 H3A 126.1 . . ?
C26 C31 H31 119.3 . . ?
C30 C31 C26 121.5(3) . . ?
C30 C31 H31 119.3 . . ?
C12 C11 H11 119.8 . . ?
C10 C11 C12 120.3(3) . . ?
C10 C11 H11 119.8 . . ?
C28 C29 H29 120.4 . . ?
C30 C29 C28 119.2(3) . . ?
C30 C29 H29 120.4 . . ?
C31 C30 H30 119.7 . . ?
C29 C30 C31 120.5(3) . . ?
C29 C30 H30 119.7 . . ?
C11 C10 H10 120.3 . . ?
C11 C10 C9 119.5(3) . . ?
C9 C10 H10 120.3 . . ?
C8 C9 H9 119.7 . . ?
C10 C9 C8 120.6(3) . . ?
C10 C9 H9 119.7 . . ?

loop_
_geom_bond_atom_site_label_1
_geom_bond_atom_site_label_2
_geom_bond_distance
_geom_bond_site_symmetry_2
_geom_bond_publ_flag
Si1 F1 1.7492(13) . ?
Si1 F6 1.6456(13) . ?
Si1 F4 1.6646(17) . ?
Si1 F3 1.6727(18) . ?
Si1 F2 1.6654(17) . ?
Si1 F5 1.6807(18) . ?
Si1 F4A 1.643(6) . ?
Si1 F3A 1.642(6) . ?
Si1 F2A 1.635(7) . ?
Si1 F5A 1.642(6) . ?
N3 H3 0.9800 . ?
N3 C19 1.515(3) . ?
N3 C17 1.517(2) . ?
N3 C18 1.488(3) . ?
N4 H4 0.8600 . ?
N4 C23 1.380(2) . ?
N4 C20 1.369(2) . ?
N2 H2 0.8600 . ?
N2 C16 1.371(2) . ?
N2 C13 1.376(3) . ?
N1 H1 0.8600 . ?
N1 C4 1.374(3) . ?
N1 C1 1.374(3) . ?
N6 H6 0.9800 . ?
N6 C38 1.518(3) . ?
N6 C36 1.517(3) . ?
N6 C37 1.483(3) . ?
N5 H5 0.8600 . ?
N5 C332 1.375(3) . ?
N5 C35 1.376(3) . ?
C16 C17 1.481(3) . ?
C16 C15 1.368(3) . ?
C23 C24 1.512(3) . ?
C23 C22 1.363(3) . ?
C332 C24 1.521(3) . ?
C332 C33 1.368(3) . ?
C20 C19 1.481(3) . ?
C20 C21 1.360(3) . ?
C13 C5 1.518(3) . ?
C13 C14 1.366(3) . ?
C19 H19A 0.9700 . ?
C19 H19B 0.9700 . ?
C24 C26 1.539(3) . ?
C24 C25 1.547(3) . ?
C17 H17A 0.9700 . ?
C17 H17B 0.9700 . ?
C5 C7 1.534(3) . ?
C5 C4 1.520(3) . ?
C5 C6 1.546(3) . ?
C26 C27 1.382(3) . ?
C26 C31 1.382(3) . ?
C7 C12 1.390(3) . ?
C7 C8 1.381(3) . ?
C4 C3 1.366(3) . ?
C38 H38A 0.9700 . ?
C38 H38B 0.9700 . ?
C38 C1 1.478(3) . ?
C22 H22 0.9300 . ?
C22 C21 1.411(3) . ?
C33 H33 0.9300 . ?
C33 C34 1.405(3) . ?
C35 C34 1.368(3) . ?
C35 C36 1.488(3) . ?
C1 C2 1.364(3) . ?
C14 H14 0.9300 . ?
C14 C15 1.406(3) . ?
C21 H21 0.9300 . ?
C34 H34 0.9300 . ?
C36 H36A 0.9700 . ?
C36 H36B 0.9700 . ?
C15 H15 0.9300 . ?
C27 H27 0.9300 . ?
C27 C28 1.379(4) . ?
C12 H12 0.9300 . ?
C12 C11 1.375(4) . ?
C25 H25A 0.9600 . ?
C25 H25B 0.9600 . ?
C25 H25C 0.9600 . ?
C6 H6A 0.9600 . ?
C6 H6B 0.9600 . ?
C6 H6C 0.9600 . ?
C37 H37A 0.9600 . ?
C37 H37B 0.9600 . ?
C37 H37C 0.9600 . ?
C18 H18A 0.9600 . ?
C18 H18B 0.9600 . ?
C18 H18C 0.9600 . ?
C8 H8 0.9300 . ?
C8 C9 1.390(4) . ?
C28 H28 0.9300 . ?
C28 C29 1.362(4) . ?
C2 H2A 0.9300 . ?
C2 C3 1.410(4) . ?
C3 H3A 0.9300 . ?
C31 H31 0.9300 . ?
C31 C30 1.378(4) . ?
C11 H11 0.9300 . ?
C11 C10 1.357(4) . ?
C29 H29 0.9300 . ?
C29 C30 1.361(5) . ?
C30 H30 0.9300 . ?
C10 H10 0.9300 . ?
C10 C9 1.369(5) . ?
C9 H9 0.9300 . ?

loop_
_geom_torsion_atom_site_label_1
_geom_torsion_atom_site_label_2
_geom_torsion_atom_site_label_3
_geom_torsion_atom_site_label_4
_geom_torsion
_geom_torsion_site_symmetry_1
_geom_torsion_site_symmetry_2
_geom_torsion_site_symmetry_3
_geom_torsion_site_symmetry_4
_geom_torsion_publ_flag
N4 C23 C24 C332 68.4(2) . . . . ?
N4 C23 C24 C26 -55.4(3) . . . . ?
N4 C23 C24 C25 -173.40(19) . . . . ?
N4 C23 C22 C21 0.5(3) . . . . ?
N4 C20 C19 N3 -69.1(3) . . . . ?
N4 C20 C21 C22 0.2(3) . . . . ?
N2 C16 C17 N3 74.6(2) . . . . ?
N2 C16 C15 C14 0.3(3) . . . . ?
N2 C13 C5 C7 48.9(3) . . . . ?
N2 C13 C5 C4 -74.5(3) . . . . ?
N2 C13 C5 C6 166.9(2) . . . . ?
N2 C13 C14 C15 -0.4(3) . . . . ?
N1 C4 C3 C2 0.3(3) . . . . ?
N1 C1 C2 C3 -0.2(3) . . . . ?
N6 C38 C1 N1 -71.8(3) . . . . ?
N6 C38 C1 C2 106.4(3) . . . . ?
N5 C332 C24 C23 -77.5(2) . . . . ?
N5 C332 C24 C26 47.0(3) . . . . ?
N5 C332 C24 C25 164.7(2) . . . . ?
N5 C332 C33 C34 0.8(3) . . . . ?
N5 C35 C34 C33 0.4(3) . . . . ?
N5 C35 C36 N6 81.0(3) . . . . ?
C16 N2 C13 C5 -179.66(18) . . . . ?
C16 N2 C13 C14 0.6(2) . . . . ?
C23 N4 C20 C19 -177.37(19) . . . . ?
C23 N4 C20 C21 0.2(2) . . . . ?
C23 C24 C26 C27 -18.0(3) . . . . ?
C23 C24 C26 C31 166.4(2) . . . . ?
C23 C22 C21 C20 -0.4(3) . . . . ?
C332 N5 C35 C34 0.1(3) . . . . ?
C332 N5 C35 C36 176.52(19) . . . . ?
C332 C24 C26 C27 -140.4(2) . . . . ?
C332 C24 C26 C31 44.0(3) . . . . ?
C332 C33 C34 C35 -0.8(3) . . . . ?
C20 N4 C23 C24 -178.51(18) . . . . ?
C20 N4 C23 C22 -0.5(2) . . . . ?
C13 N2 C16 C17 178.83(18) . . . . ?
C13 N2 C16 C15 -0.5(2) . . . . ?
C13 C5 C7 C12 30.0(3) . . . . ?
C13 C5 C7 C8 -154.8(2) . . . . ?
C13 C5 C4 N1 70.3(3) . . . . ?
C13 C5 C4 C3 -108.5(3) . . . . ?
C13 C14 C15 C16 0.1(3) . . . . ?
C19 N3 C17 C16 -179.90(16) . . . . ?
C19 C20 C21 C22 177.5(2) . . . . ?
C24 C23 C22 C21 178.3(2) . . . . ?
C24 C332 C33 C34 -176.9(2) . . . . ?
C24 C26 C27 C28 -176.4(2) . . . . ?
C24 C26 C31 C30 176.3(3) . . . . ?
C17 N3 C19 C20 -179.33(16) . . . . ?
C17 C16 C15 C14 -179.0(2) . . . . ?
C5 C13 C14 C15 179.9(2) . . . . ?
C5 C7 C12 C11 175.6(2) . . . . ?
C5 C7 C8 C9 -176.3(3) . . . . ?
C5 C4 C3 C2 179.2(3) . . . . ?
C26 C27 C28 C29 0.1(4) . . . . ?
C26 C31 C30 C29 0.5(6) . . . . ?
C7 C5 C4 N1 -52.9(3) . . . . ?
C7 C5 C4 C3 128.2(3) . . . . ?
C7 C12 C11 C10 0.7(5) . . . . ?
C7 C8 C9 C10 0.6(5) . . . . ?
C4 N1 C1 C38 178.9(2) . . . . ?
C4 N1 C1 C2 0.4(3) . . . . ?
C4 C5 C7 C12 152.2(2) . . . . ?
C4 C5 C7 C8 -32.6(3) . . . . ?
C38 N6 C36 C35 -176.70(18) . . . . ?
C38 C1 C2 C3 -178.6(3) . . . . ?
C22 C23 C24 C332 -109.1(3) . . . . ?
C22 C23 C24 C26 127.1(2) . . . . ?
C22 C23 C24 C25 9.1(3) . . . . ?
C33 C332 C24 C23 99.9(3) . . . . ?
C33 C332 C24 C26 -135.6(2) . . . . ?
C33 C332 C24 C25 -17.9(3) . . . . ?
C35 N5 C332 C24 177.40(19) . . . . ?
C35 N5 C332 C33 -0.6(2) . . . . ?
C1 N1 C4 C5 -179.5(2) . . . . ?
C1 N1 C4 C3 -0.5(3) . . . . ?
C1 C2 C3 C4 0.0(4) . . . . ?
C14 C13 C5 C7 -131.4(2) . . . . ?
C14 C13 C5 C4 105.2(3) . . . . ?
C14 C13 C5 C6 -13.4(3) . . . . ?
C21 C20 C19 N3 114.0(3) . . . . ?
C34 C35 C36 N6 -103.5(3) . . . . ?
C36 N6 C38 C1 -179.30(19) . . . . ?
C36 C35 C34 C33 -175.6(2) . . . . ?
C15 C16 C17 N3 -106.3(3) . . . . ?
C27 C26 C31 C30 0.5(4) . . . . ?
C27 C28 C29 C30 0.9(5) . . . . ?
C12 C7 C8 C9 -0.9(4) . . . . ?
C12 C11 C10 C9 -1.0(5) . . . . ?
C25 C24 C26 C27 100.7(2) . . . . ?
C25 C24 C26 C31 -74.8(3) . . . . ?
C6 C5 C7 C12 -88.8(2) . . . . ?
C6 C5 C7 C8 86.4(3) . . . . ?
C6 C5 C4 N1 -171.0(2) . . . . ?
C6 C5 C4 C3 10.2(4) . . . . ?
C37 N6 C38 C1 -54.5(3) . . . . ?
C37 N6 C36 C35 58.8(2) . . . . ?
C18 N3 C19 C20 -53.0(2) . . . . ?
C18 N3 C17 C16 53.4(2) . . . . ?
C8 C7 C12 C11 0.2(4) . . . . ?
C28 C29 C30 C31 -1.2(6) . . . . ?
C31 C26 C27 C28 -0.8(4) . . . . ?
C11 C10 C9 C8 0.4(6) . . . . ?
